data_7219535
loop_
_publ_author_name
'Mahendran, Vaithiyanathan'
'SHANMUGAM, SIVAKUMAR'

_publ_section_title
;
 One-Pot Synthesis of Hydrazono-Sulfonamide Adducts using Cu(BTC) MOF
 Catalyst and Their Remarkable AIEE Properties: Unprecedented
 Copper(II)-Catalyzed Generation of Ketenimine
;
_journal_name_full 'RSC Adv.'
_journal_paper_doi 10.1039/C5RA00147A
_journal_year 2015
_chemical_formula_moiety 'C29 H27 N3 O2 S'
_chemical_formula_sum 'C29 H27 N3 O2 S'
_chemical_formula_weight 481.60
_space_group_IT_number 14
_space_group_name_Hall '-P 2yn'
_symmetry_cell_setting monoclinic
_symmetry_space_group_name_Hall '-P 2yn'
_symmetry_space_group_name_H-M 'P 1 21/n 1'
_atom_sites_solution_hydrogens geom
_atom_sites_solution_primary direct
_atom_sites_solution_secondary difmap
_audit_block_doi 10.5517/cc13c8tk
_audit_creation_method SHELXL-97
_audit_update_record
;
2014-09-10 deposited with the CCDC.
2015-02-09 downloaded from the CCDC.
;
_cell_angle_alpha 90.00
_cell_angle_beta 111.47(2)
_cell_angle_gamma 90.00
_cell_formula_units_Z 4
_cell_length_a 13.0510(10)
_cell_length_b 12.0030(10)
_cell_length_c 17.439(2)
_cell_measurement_reflns_used 25
_cell_measurement_temperature 293(2)
_cell_measurement_theta_max 13
_cell_measurement_theta_min 9
_cell_volume 2542.3(5)
_computing_cell_refinement 'CAD4 Express (Enraf Nonius, 1994)'
_computing_data_collection 'CAD4 Express (Enraf Nonius, 1994)'
_computing_data_reduction 'XCAD4 (Harms & Wocadlo, 1995)'
_computing_molecular_graphics 'PLATON (Spek, 1999)'
_computing_publication_material 'SHELXL-97 (Sheldrick, 1997)'
_computing_structure_refinement 'SHELXL-97 (Sheldrick, 1997)'
_computing_structure_solution 'SHELXS-97 (Sheldrick, 1990)'
_diffrn_ambient_temperature 293(2)
_diffrn_measured_fraction_theta_full 0.712
_diffrn_measured_fraction_theta_max 0.712
_diffrn_measurement_device_type 'MACH3-Nonius sealed tube'
_diffrn_measurement_method \w-2\q
_diffrn_radiation_monochromator graphite
_diffrn_radiation_source 'fine-focus sealed tube'
_diffrn_radiation_type MoK\a
_diffrn_radiation_wavelength 0.71073
_diffrn_reflns_av_R_equivalents 0.0247
_diffrn_reflns_av_sigmaI/netI 0.0380
_diffrn_reflns_limit_h_max 17
_diffrn_reflns_limit_h_min -14
_diffrn_reflns_limit_k_max 15
_diffrn_reflns_limit_k_min -13
_diffrn_reflns_limit_l_max 18
_diffrn_reflns_limit_l_min -23
_diffrn_reflns_number 8868
_diffrn_reflns_theta_full 29.17
_diffrn_reflns_theta_max 29.17
_diffrn_reflns_theta_min 3.88
_diffrn_standards_decay_% 0
_diffrn_standards_interval_time 60
_diffrn_standards_number 3
_exptl_absorpt_coefficient_mu 0.158
_exptl_absorpt_correction_type none
_exptl_crystal_colour colourless
_exptl_crystal_density_diffrn 1.258
_exptl_crystal_density_meas ?
_exptl_crystal_density_method 'not measured'
_exptl_crystal_description prism
_exptl_crystal_F_000 1016
_exptl_crystal_size_max 0.32
_exptl_crystal_size_mid 0.21
_exptl_crystal_size_min 0.18
_refine_diff_density_max 0.280
_refine_diff_density_min -0.306
_refine_diff_density_rms 0.038
_refine_ls_extinction_coef 0.0061(12)
_refine_ls_extinction_expression Fc^*^=kFc[1+0.001xFc^2^\l^3^/sin(2\q)]^-1/4^
_refine_ls_extinction_method SHELXL
_refine_ls_goodness_of_fit_ref 1.019
_refine_ls_hydrogen_treatment mixed
_refine_ls_matrix_type full
_refine_ls_number_parameters 317
_refine_ls_number_reflns 4890
_refine_ls_number_restraints 0
_refine_ls_restrained_S_all 1.019
_refine_ls_R_factor_all 0.0756
_refine_ls_R_factor_gt 0.0483
_refine_ls_shift/su_max 0.000
_refine_ls_shift/su_mean 0.000
_refine_ls_structure_factor_coef Fsqd
_refine_ls_weighting_details 'calc w=1/[\s^2^(Fo^2^)+(0.0632P)^2^+0.5616P] where P=(Fo^2^+2Fc^2^)/3'
_refine_ls_weighting_scheme calc
_refine_ls_wR_factor_gt 0.1181
_refine_ls_wR_factor_ref 0.1329
_reflns_number_gt 3448
_reflns_number_total 4890
_reflns_threshold_expression >2sigma(I)
_cod_data_source_file c5ra00147a2.cif
_cod_data_source_block hsp
_cod_depositor_comments
;
The following automatic conversions were performed:

'_exptl_crystal_density_meas' value 'none' was changed to '?' - the
value is perceived as not measured.

Automatic conversion script
Id: cif_fix_values 3008 2015-01-20 13:52:24Z robertas 
;
_cod_original_cell_volume 2542.3(4)
_cod_original_sg_symbol_H-M P21/n
_cod_database_code 7219535

loop_
_symmetry_equiv_pos_as_xyz
'x, y, z'
'-x+1/2, y+1/2, -z+1/2'
'-x, -y, -z'
'x-1/2, -y-1/2, z-1/2'

loop_
_atom_site_label
_atom_site_type_symbol
_atom_site_fract_x
_atom_site_fract_y
_atom_site_fract_z
_atom_site_U_iso_or_equiv
_atom_site_adp_type
_atom_site_occupancy
_atom_site_symmetry_multiplicity
_atom_site_calc_flag
_atom_site_refinement_flags
S1 S 0.34062(5) 0.20594(5) 0.06504(3) 0.05077(19) Uani 1 1 d .
N1 N 0.39872(14) 0.11016(14) 0.13020(9) 0.0452(4) Uani 1 1 d .
N2 N 0.47488(13) -0.05484(13) 0.17895(9) 0.0379(4) Uani 1 1 d .
N3 N 0.50073(13) -0.16351(13) 0.16432(9) 0.0381(4) Uani 1 1 d .
O1 O 0.40465(19) 0.23521(15) 0.01690(11) 0.0851(6) Uani 1 1 d .
O2 O 0.22656(16) 0.18281(15) 0.01994(11) 0.0852(7) Uani 1 1 d .
C23 C 0.34786(16) 0.31689(17) 0.13328(12) 0.0398(5) Uani 1 1 d .
C8 C 0.55191(16) -0.22368(16) 0.22695(12) 0.0383(5) Uani 1 1 d .
H6 H 0.5702 -0.1936 0.2794 0.046 Uiso 1 1 calc R
C4 C 0.57157(17) -0.38574(18) 0.14291(12) 0.0435(5) Uani 1 1 d .
H7 H 0.5476 -0.3426 0.0953 0.052 Uiso 1 1 calc R
C9 C 0.50888(15) -0.00682(15) 0.26053(11) 0.0340(4) Uani 1 1 d .
C29 C 0.37240(19) 0.30148(19) 0.21669(13) 0.0508(6) Uani 1 1 d .
H27 H 0.3888 0.2308 0.2398 0.061 Uiso 1 1 calc R
C26 C 0.34825(17) 0.4983(2) 0.23334(15) 0.0503(6) Uani 1 1 d .
C24 C 0.32492(18) 0.42276(19) 0.10025(14) 0.0501(5) Uani 1 1 d .
H21 H 0.3093 0.4340 0.0443 0.060 Uiso 1 1 calc R
C10 C 0.60628(16) 0.05170(17) 0.29101(12) 0.0399(5) Uani 1 1 d .
H16 H 0.6526 0.0556 0.2613 0.048 Uiso 1 1 calc R
C5 C 0.58246(15) -0.33872(16) 0.21814(11) 0.0362(4) Uani 1 1 d .
C3 C 0.59643(18) -0.49699(19) 0.13890(13) 0.0484(5) Uani 1 1 d .
H8 H 0.5885 -0.5277 0.0881 0.058 Uiso 1 1 calc R
C11 C 0.63432(18) 0.10459(19) 0.36628(12) 0.0470(5) Uani 1 1 d .
H17 H 0.6997 0.1447 0.3873 0.056 Uiso 1 1 calc R
C25 C 0.32519(18) 0.51197(19) 0.15048(15) 0.0526(6) Uani 1 1 d .
H22 H 0.3094 0.5829 0.1276 0.063 Uiso 1 1 calc R
C16 C 0.38031(17) -0.04473(18) 0.02888(11) 0.0420(5) Uani 1 1 d .
H9 H 0.4416 -0.0852 0.0234 0.050 Uiso 1 1 calc R
H10 H 0.3589 0.0131 -0.0128 0.050 Uiso 1 1 calc R
C6 C 0.62190(17) -0.40442(17) 0.28802(12) 0.0439(5) Uani 1 1 d .
H5 H 0.6322 -0.3733 0.3392 0.053 Uiso 1 1 calc R
C2 C 0.63275(16) -0.56416(18) 0.20818(14) 0.0448(5) Uani 1 1 d .
C15 C 0.41721(15) 0.00859(17) 0.11285(11) 0.0361(4) Uani 1 1 d .
C7 C 0.64624(17) -0.51573(18) 0.28292(13) 0.0476(5) Uani 1 1 d .
H4 H 0.6721 -0.5585 0.3307 0.057 Uiso 1 1 calc R
C17 C 0.28439(18) -0.12404(18) 0.01389(11) 0.0437(5) Uani 1 1 d .
C28 C 0.3722(2) 0.3926(2) 0.26526(15) 0.0596(6) Uani 1 1 d .
H26 H 0.3888 0.3819 0.3213 0.072 Uiso 1 1 calc R
C22 C 0.1862(2) -0.0878(2) 0.01923(13) 0.0599(6) Uani 1 1 d .
H11 H 0.1799 -0.0150 0.0352 0.072 Uiso 1 1 calc R
C1 C 0.6565(2) -0.6861(2) 0.20289(19) 0.0670(7) Uani 1 1 d .
H1 H 0.6431 -0.7054 0.1466 0.101 Uiso 1 1 calc R
H2 H 0.6094 -0.7295 0.2226 0.101 Uiso 1 1 calc R
H3 H 0.7320 -0.7010 0.2361 0.101 Uiso 1 1 calc R
C12 C 0.56622(18) 0.0982(2) 0.41007(12) 0.0510(6) Uani 1 1 d .
H18 H 0.5849 0.1351 0.4602 0.061 Uiso 1 1 calc R
C27 C 0.3481(2) 0.5968(2) 0.28691(19) 0.0767(8) Uani 1 1 d .
H25 H 0.3664 0.5723 0.3428 0.115 Uiso 1 1 calc R
H23 H 0.2763 0.6303 0.2675 0.115 Uiso 1 1 calc R
H24 H 0.4015 0.6504 0.2846 0.115 Uiso 1 1 calc R
C19 C 0.2010(3) -0.3033(2) -0.02946(15) 0.0764(9) Uani 1 1 d .
H14 H 0.2058 -0.3759 -0.0465 0.092 Uiso 1 1 calc R
C14 C 0.44088(16) -0.01560(18) 0.30469(12) 0.0432(5) Uani 1 1 d .
H20 H 0.3760 -0.0566 0.2841 0.052 Uiso 1 1 calc R
C13 C 0.47034(19) 0.0375(2) 0.38030(13) 0.0505(6) Uani 1 1 d .
H19 H 0.4252 0.0321 0.4109 0.061 Uiso 1 1 calc R
C21 C 0.0974(2) -0.1601(3) 0.00068(16) 0.0790(9) Uani 1 1 d .
H12 H 0.0321 -0.1360 0.0050 0.095 Uiso 1 1 calc R
C18 C 0.2916(2) -0.2329(2) -0.00969(13) 0.0598(7) Uani 1 1 d .
H15 H 0.3572 -0.2591 -0.0123 0.072 Uiso 1 1 calc R
C20 C 0.1058(3) -0.2669(3) -0.02402(15) 0.0828(10) Uani 1 1 d .
H13 H 0.0457 -0.3146 -0.0371 0.099 Uiso 1 1 calc R

loop_
_atom_site_aniso_label
_atom_site_aniso_U_11
_atom_site_aniso_U_22
_atom_site_aniso_U_33
_atom_site_aniso_U_23
_atom_site_aniso_U_13
_atom_site_aniso_U_12
S1 0.0694(4) 0.0342(3) 0.0361(3) 0.0068(2) 0.0045(3) 0.0045(3)
N1 0.0574(11) 0.0343(9) 0.0337(8) 0.0052(8) 0.0046(8) 0.0080(9)
N2 0.0447(10) 0.0294(8) 0.0328(8) -0.0002(7) 0.0060(7) 0.0051(8)
N3 0.0427(9) 0.0300(9) 0.0388(8) -0.0018(8) 0.0115(8) 0.0040(8)
O1 0.1571(19) 0.0538(11) 0.0652(10) 0.0119(9) 0.0652(13) 0.0071(12)
O2 0.0804(13) 0.0504(11) 0.0735(12) -0.0021(10) -0.0325(10) 0.0041(10)
C23 0.0345(10) 0.0336(11) 0.0461(11) 0.0057(9) 0.0089(9) 0.0013(9)
C8 0.0407(11) 0.0340(11) 0.0368(9) -0.0011(9) 0.0100(9) 0.0004(9)
C4 0.0477(12) 0.0408(12) 0.0422(10) 0.0023(10) 0.0165(10) 0.0051(10)
C9 0.0384(10) 0.0273(9) 0.0306(9) 0.0022(8) 0.0060(8) 0.0061(9)
C29 0.0649(15) 0.0404(12) 0.0479(11) 0.0082(10) 0.0214(11) 0.0028(11)
C26 0.0380(12) 0.0464(13) 0.0698(14) -0.0084(12) 0.0235(11) -0.0026(10)
C24 0.0525(13) 0.0389(12) 0.0508(12) 0.0080(11) 0.0091(11) 0.0034(11)
C10 0.0397(11) 0.0377(11) 0.0395(10) 0.0018(9) 0.0114(9) 0.0017(9)
C5 0.0329(10) 0.0313(10) 0.0416(10) -0.0005(9) 0.0105(9) -0.0011(9)
C3 0.0509(13) 0.0448(13) 0.0520(12) -0.0101(11) 0.0220(11) 0.0036(11)
C11 0.0432(12) 0.0455(13) 0.0440(11) -0.0050(10) 0.0060(10) -0.0049(11)
C25 0.0464(13) 0.0343(11) 0.0711(15) 0.0051(12) 0.0143(12) 0.0042(10)
C16 0.0495(12) 0.0430(12) 0.0325(9) 0.0019(9) 0.0137(9) -0.0011(10)
C6 0.0507(12) 0.0379(11) 0.0391(10) 0.0016(9) 0.0118(9) 0.0023(10)
C2 0.0356(11) 0.0337(11) 0.0671(13) 0.0013(11) 0.0212(10) 0.0029(9)
C15 0.0365(10) 0.0338(10) 0.0333(9) 0.0030(9) 0.0073(8) 0.0000(9)
C7 0.0505(13) 0.0371(12) 0.0526(12) 0.0114(11) 0.0157(11) 0.0053(10)
C17 0.0589(13) 0.0430(12) 0.0233(8) -0.0014(9) 0.0082(9) -0.0085(11)
C28 0.0721(16) 0.0591(16) 0.0523(12) -0.0022(12) 0.0283(12) 0.0004(14)
C22 0.0653(15) 0.0665(16) 0.0521(13) -0.0167(13) 0.0266(12) -0.0174(14)
C1 0.0681(17) 0.0401(13) 0.0968(19) -0.0024(14) 0.0347(16) 0.0107(12)
C12 0.0539(13) 0.0555(14) 0.0378(10) -0.0077(11) 0.0100(10) 0.0056(12)
C27 0.0739(18) 0.0652(18) 0.102(2) -0.0259(17) 0.0447(16) -0.0024(15)
C19 0.115(3) 0.0454(16) 0.0482(14) 0.0008(13) 0.0056(17) -0.0234(17)
C14 0.0368(11) 0.0444(12) 0.0446(10) 0.0009(10) 0.0102(9) 0.0000(10)
C13 0.0489(13) 0.0617(15) 0.0439(11) -0.0014(11) 0.0204(10) 0.0064(12)
C21 0.0748(18) 0.108(3) 0.0588(15) -0.0169(17) 0.0305(14) -0.0373(19)
C18 0.0802(18) 0.0427(13) 0.0402(11) -0.0006(11) 0.0027(12) -0.0015(13)
C20 0.110(3) 0.086(2) 0.0454(13) -0.0040(15) 0.0204(16) -0.055(2)

loop_
_atom_type_symbol
_atom_type_description
_atom_type_scat_dispersion_real
_atom_type_scat_dispersion_imag
_atom_type_scat_source
C C 0.0033 0.0016 'International Tables Vol C Tables 4.2.6.8 and 6.1.1.4'
H H 0.0000 0.0000 'International Tables Vol C Tables 4.2.6.8 and 6.1.1.4'
N N 0.0061 0.0033 'International Tables Vol C Tables 4.2.6.8 and 6.1.1.4'
O O 0.0106 0.0060 'International Tables Vol C Tables 4.2.6.8 and 6.1.1.4'
S S 0.1246 0.1234 'International Tables Vol C Tables 4.2.6.8 and 6.1.1.4'

loop_
_geom_angle_atom_site_label_1
_geom_angle_atom_site_label_2
_geom_angle_atom_site_label_3
_geom_angle
O1 S1 O2 116.02(13)
O1 S1 N1 111.55(11)
O2 S1 N1 112.19(11)
O1 S1 C23 108.19(11)
O2 S1 C23 107.73(12)
N1 S1 C23 99.72(9)
C15 N1 S1 126.09(14)
C15 N2 N3 117.75(15)
C15 N2 C9 119.17(15)
N3 N2 C9 123.06(14)
C8 N3 N2 117.32(15)
C24 C23 C29 119.5(2)
C24 C23 S1 117.56(16)
C29 C23 S1 122.88(17)
N3 C8 C5 121.51(17)
N3 C8 H6 119.2
C5 C8 H6 119.2
C3 C4 C5 119.76(19)
C3 C4 H7 120.1
C5 C4 H7 120.1
C14 C9 C10 121.09(17)
C14 C9 N2 119.45(17)
C10 C9 N2 119.37(17)
C23 C29 C28 119.1(2)
C23 C29 H27 120.4
C28 C29 H27 120.4
C25 C26 C28 117.8(2)
C25 C26 C27 120.6(2)
C28 C26 C27 121.6(2)
C23 C24 C25 119.9(2)
C23 C24 H21 120.1
C25 C24 H21 120.1
C9 C10 C11 119.16(19)
C9 C10 H16 120.4
C11 C10 H16 120.4
C6 C5 C4 118.54(18)
C6 C5 C8 118.30(17)
C4 C5 C8 123.15(18)
C4 C3 C2 122.04(19)
C4 C3 H8 119.0
C2 C3 H8 119.0
C12 C11 C10 120.2(2)
C12 C11 H17 119.9
C10 C11 H17 119.9
C26 C25 C24 121.5(2)
C26 C25 H22 119.2
C24 C25 H22 119.2
C15 C16 C17 112.58(16)
C15 C16 H9 109.1
C17 C16 H9 109.1
C15 C16 H10 109.1
C17 C16 H10 109.1
H9 C16 H10 107.8
C5 C6 C7 120.94(19)
C5 C6 H5 119.5
C7 C6 H5 119.5
C7 C2 C3 117.66(19)
C7 C2 C1 120.7(2)
C3 C2 C1 121.7(2)
N1 C15 N2 114.90(16)
N1 C15 C16 127.17(17)
N2 C15 C16 117.92(17)
C2 C7 C6 121.0(2)
C2 C7 H4 119.5
C6 C7 H4 119.5
C18 C17 C22 118.7(2)
C18 C17 C16 120.2(2)
C22 C17 C16 121.0(2)
C26 C28 C29 122.2(2)
C26 C28 H26 118.9
C29 C28 H26 118.9
C21 C22 C17 120.0(3)
C21 C22 H11 120.0
C17 C22 H11 120.0
C2 C1 H1 109.5
C2 C1 H2 109.5
H1 C1 H2 109.5
C2 C1 H3 109.5
H1 C1 H3 109.5
H2 C1 H3 109.5
C11 C12 C13 120.39(19)
C11 C12 H18 119.8
C13 C12 H18 119.8
C26 C27 H25 109.5
C26 C27 H23 109.5
H25 C27 H23 109.5
C26 C27 H24 109.5
H25 C27 H24 109.5
H23 C27 H24 109.5
C20 C19 C18 120.4(3)
C20 C19 H14 119.8
C18 C19 H14 119.8
C9 C14 C13 119.09(19)
C9 C14 H20 120.5
C13 C14 H20 120.5
C12 C13 C14 120.0(2)
C12 C13 H19 120.0
C14 C13 H19 120.0
C20 C21 C22 120.2(3)
C20 C21 H12 119.9
C22 C21 H12 119.9
C17 C18 C19 120.3(3)
C17 C18 H15 119.9
C19 C18 H15 119.9
C19 C20 C21 120.4(3)
C19 C20 H13 119.8
C21 C20 H13 119.8

loop_
_geom_bond_atom_site_label_1
_geom_bond_atom_site_label_2
_geom_bond_distance
S1 O1 1.428(2)
S1 O2 1.433(2)
S1 N1 1.5991(18)
S1 C23 1.765(2)
N1 C15 1.300(2)
N2 C15 1.356(2)
N2 N3 1.394(2)
N2 C9 1.446(2)
N3 C8 1.275(2)
C23 C24 1.382(3)
C23 C29 1.383(3)
C8 C5 1.461(3)
C8 H6 0.9300
C4 C3 1.382(3)
C4 C5 1.387(3)
C4 H7 0.9300
C9 C14 1.375(3)
C9 C10 1.377(3)
C29 C28 1.384(3)
C29 H27 0.9300
C26 C25 1.374(3)
C26 C28 1.375(3)
C26 C27 1.507(3)
C24 C25 1.383(3)
C24 H21 0.9300
C10 C11 1.381(3)
C10 H16 0.9300
C5 C6 1.383(3)
C3 C2 1.384(3)
C3 H8 0.9300
C11 C12 1.370(3)
C11 H17 0.9300
C25 H22 0.9300
C16 C15 1.506(3)
C16 C17 1.517(3)
C16 H9 0.9700
C16 H10 0.9700
C6 C7 1.384(3)
C6 H5 0.9300
C2 C7 1.378(3)
C2 C1 1.506(3)
C7 H4 0.9300
C17 C18 1.384(3)
C17 C22 1.389(3)
C28 H26 0.9300
C22 C21 1.388(3)
C22 H11 0.9300
C1 H1 0.9600
C1 H2 0.9600
C1 H3 0.9600
C12 C13 1.375(3)
C12 H18 0.9300
C27 H25 0.9600
C27 H23 0.9600
C27 H24 0.9600
C19 C20 1.353(4)
C19 C18 1.390(4)
C19 H14 0.9300
C14 C13 1.386(3)
C14 H20 0.9300
C13 H19 0.9300
C21 C20 1.368(5)
C21 H12 0.9300
C18 H15 0.9300
C20 H13 0.9300

loop_
_geom_torsion_atom_site_label_1
_geom_torsion_atom_site_label_2
_geom_torsion_atom_site_label_3
_geom_torsion_atom_site_label_4
_geom_torsion
O1 S1 N1 C15 -64.7(2)
O2 S1 N1 C15 67.4(2)
C23 S1 N1 C15 -178.82(18)
C15 N2 N3 C8 -177.83(17)
C9 N2 N3 C8 3.7(3)
O1 S1 C23 C24 50.9(2)
O2 S1 C23 C24 -75.3(2)
N1 S1 C23 C24 167.52(17)
O1 S1 C23 C29 -130.8(2)
O2 S1 C23 C29 103.0(2)
N1 S1 C23 C29 -14.2(2)
N2 N3 C8 C5 179.83(16)
C15 N2 C9 C14 90.6(2)
N3 N2 C9 C14 -90.9(2)
C15 N2 C9 C10 -86.2(2)
N3 N2 C9 C10 92.3(2)
C24 C23 C29 C28 0.7(3)
S1 C23 C29 C28 -177.52(17)
C29 C23 C24 C25 -0.9(3)
S1 C23 C24 C25 177.47(17)
C14 C9 C10 C11 -1.6(3)
N2 C9 C10 C11 175.11(17)
C3 C4 C5 C6 2.2(3)
C3 C4 C5 C8 -176.37(19)
N3 C8 C5 C6 -169.92(18)
N3 C8 C5 C4 8.7(3)
C5 C4 C3 C2 -0.3(3)
C9 C10 C11 C12 0.4(3)
C28 C26 C25 C24 0.6(3)
C27 C26 C25 C24 180.0(2)
C23 C24 C25 C26 0.2(3)
C4 C5 C6 C7 -2.3(3)
C8 C5 C6 C7 176.30(19)
C4 C3 C2 C7 -1.5(3)
C4 C3 C2 C1 178.2(2)
S1 N1 C15 N2 175.47(14)
S1 N1 C15 C16 -5.6(3)
N3 N2 C15 N1 -177.86(17)
C9 N2 C15 N1 0.7(3)
N3 N2 C15 C16 3.1(2)
C9 N2 C15 C16 -178.37(17)
C17 C16 C15 N1 -104.5(2)
C17 C16 C15 N2 74.4(2)
C3 C2 C7 C6 1.4(3)
C1 C2 C7 C6 -178.3(2)
C5 C6 C7 C2 0.5(3)
C15 C16 C17 C18 -125.6(2)
C15 C16 C17 C22 57.8(3)
C25 C26 C28 C29 -0.7(4)
C27 C26 C28 C29 179.9(2)
C23 C29 C28 C26 0.1(4)
C18 C17 C22 C21 -0.3(3)
C16 C17 C22 C21 176.3(2)
C10 C11 C12 C13 1.2(3)
C10 C9 C14 C13 1.4(3)
N2 C9 C14 C13 -175.38(18)
C11 C12 C13 C14 -1.4(3)
C9 C14 C13 C12 0.2(3)
C17 C22 C21 C20 -0.9(4)
C22 C17 C18 C19 1.5(3)
C16 C17 C18 C19 -175.15(19)
C20 C19 C18 C17 -1.5(4)
C18 C19 C20 C21 0.3(4)
C22 C21 C20 C19 1.0(4)
